data_2023098
loop_
_publ_author_name
'Upmann, Daniel'
'Bockfeld, Dirk'
'Jones, Peter G.'
'T\^arcoveanu, Eliza'

_publ_section_title
;
 Crystal structures of fourteen halochalcogenylphosphonium
 tetrahalogenidoaurates(III)
;
_journal_coeditor_code YZ2053
_journal_issue 5
_journal_name_full 'Acta Crystallographica Section E Crystallographic Communications'
_journal_paper_doi 10.1107/S2056989024002780
_journal_volume 80
_journal_year 2024
_chemical_formula_iupac '(C12 H27 Cl P S) [Au Cl4]'
_chemical_formula_moiety 'C12 H27 Cl P S +, Au Cl4 -'
_chemical_formula_sum 'C12 H27 Au Cl5 P S'
_chemical_formula_weight 608.58
_chemical_name_systematic
;
Tris(<i>tert</i>-butyl)(chlorosulfanyl)phosphonium
tetrachloridoaurate(III)
;
_space_group_crystal_system monoclinic
_space_group_IT_number 14
_space_group_name_Hall '-P 2yn'
_space_group_name_H-M_alt 'P 1 21/n 1'
_atom_sites_solution_hydrogens geom
_atom_sites_solution_primary direct
_atom_sites_solution_secondary difmap
_audit_creation_method SHELXL-2019/3
_cell_angle_alpha 90
_cell_angle_beta 103.887(3)
_cell_angle_gamma 90
_cell_formula_units_Z 4
_cell_length_a 9.7661(3)
_cell_length_b 12.5787(3)
_cell_length_c 16.9776(5)
_cell_measurement_reflns_used 16785
_cell_measurement_temperature 100(2)
_cell_measurement_theta_max 30.8746
_cell_measurement_theta_min 2.1412
_cell_volume 2024.65(10)
_computing_cell_refinement
;
CrysAlisPro, Version 1.171.38.43 (Rigaku OD, 2015)
;
_computing_data_collection
;
CrysAlisPro, Version 1.171.38.43 (Rigaku OD, 2015)
;
_computing_data_reduction
;
CrysAlisPro, Version 1.171.38.43 (Rigaku OD, 2015)
;
_computing_molecular_graphics
;
Bruker XP, Version 5.1 (Bruker, 1998)
;
_computing_publication_material
;
SHELXL-2019/3 (Sheldrick, 2015)
;
_computing_structure_refinement
;
SHELXL-2019/3 (Sheldrick, 2015)
;
_computing_structure_solution
;
SHELXS-97 (Sheldrick, 2008)
;
_diffrn_ambient_temperature 100(2)
_diffrn_detector_area_resol_mean 16.1419
_diffrn_measured_fraction_theta_full 0.992
_diffrn_measured_fraction_theta_max 0.958
_diffrn_measurement_device_type 'Oxford Diffraction Xcalibur, Eos'
_diffrn_measurement_method '\w scan'
_diffrn_radiation_type MoK\a
_diffrn_radiation_wavelength 0.71073
_diffrn_reflns_av_R_equivalents 0.0000
_diffrn_reflns_av_unetI/netI 0.0877
_diffrn_reflns_limit_h_max 14
_diffrn_reflns_limit_h_min -14
_diffrn_reflns_limit_k_max 18
_diffrn_reflns_limit_k_min -17
_diffrn_reflns_limit_l_max 24
_diffrn_reflns_limit_l_min -24
_diffrn_reflns_number 8891
_diffrn_reflns_theta_full 30.000
_diffrn_reflns_theta_max 31.314
_diffrn_reflns_theta_min 2.206
_diffrn_source 'Enhance (Mo) X-ray Source'
_exptl_absorpt_coefficient_mu 8.098
_exptl_absorpt_correction_T_max 1.00000
_exptl_absorpt_correction_T_min 0.75610
_exptl_absorpt_correction_type multi-scan
_exptl_absorpt_process_details
;
(CrysAlisPro; Rigaku OD, 2015)
;
_exptl_crystal_colour yellow
_exptl_crystal_density_diffrn 1.997
_exptl_crystal_density_method 'not measured'
_exptl_crystal_description block
_exptl_crystal_F_000 1176
_exptl_crystal_size_max 0.15
_exptl_crystal_size_mid 0.07
_exptl_crystal_size_min 0.04
_refine_diff_density_max 1.122
_refine_diff_density_min -0.918
_refine_ls_extinction_method none
_refine_ls_goodness_of_fit_ref 0.767
_refine_ls_hydrogen_treatment constr
_refine_ls_matrix_type full
_refine_ls_number_parameters 194
_refine_ls_number_reflns 8891
_refine_ls_number_restraints 0
_refine_ls_restrained_S_all 0.767
_refine_ls_R_factor_all 0.0731
_refine_ls_R_factor_gt 0.0223
_refine_ls_shift/su_max 0.000
_refine_ls_shift/su_mean 0.000
_refine_ls_structure_factor_coef Fsqd
_refine_ls_weighting_details 'w=1/[\s^2^(Fo^2^)+(0.0179P)^2^] where P=(Fo^2^+2Fc^2^)/3'
_refine_ls_weighting_scheme calc
_refine_ls_wR_factor_gt 0.0421
_refine_ls_wR_factor_ref 0.0449
_reflns_number_gt 4196
_reflns_number_total 8891
_reflns_threshold_expression 'I > 2\s(I)'
_cod_data_source_file yz2053.cif
_cod_data_source_block 20a
_cod_original_cell_volume 2024.67(10)
_cod_original_sg_symbol_H-M 'P 21/n'
_cod_database_code 2023098
_shelx_space_group_comment
;
The symmetry employed for this shelxl refinement is uniquely defined
by the following loop, which should always be used as a source of
symmetry information in preference to the above space-group names.
They are only intended as comments.
;
_shelx_estimated_absorpt_t_min 0.376
_shelx_estimated_absorpt_t_max 0.738

loop_
_space_group_symop_operation_xyz
'x, y, z'
'-x+1/2, y+1/2, -z+1/2'
'-x, -y, -z'
'x-1/2, -y-1/2, z-1/2'

loop_
_atom_site_type_symbol
_atom_site_label
_atom_site_fract_x
_atom_site_fract_y
_atom_site_fract_z
_atom_site_U_iso_or_equiv
_atom_site_adp_type
_atom_site_calc_flag
_atom_site_occupancy
_atom_site_disorder_assembly
_atom_site_disorder_group
P P1 0.49208(10) 0.50047(10) 0.25997(5) 0.00909(17) Uani d 1 . .
S S1 0.28916(10) 0.52505(7) 0.18610(5) 0.0156(2) Uani d 1 . .
Cl Cl1 0.15675(9) 0.48996(10) 0.25817(5) 0.0199(2) Uani d 1 . .
C C1 0.5898(3) 0.4946(4) 0.17591(18) 0.0136(7) Uani d 1 . .
C C2 0.5023(4) 0.3710(3) 0.3180(2) 0.0134(9) Uani d 1 . .
C C3 0.5395(4) 0.6193(3) 0.3280(2) 0.0100(8) Uani d 1 . .
C C11 0.7488(4) 0.5137(3) 0.2099(2) 0.0175(9) Uani d 1 . .
H H11A 0.785639 0.462496 0.253266 0.026 Uiso calc 1 . .
H H11B 0.763971 0.586113 0.231554 0.026 Uiso calc 1 . .
H H11C 0.798098 0.504753 0.166349 0.026 Uiso calc 1 . .
C C12 0.5311(4) 0.5783(3) 0.1101(2) 0.0199(10) Uani d 1 . .
H H12A 0.579217 0.571551 0.065842 0.030 Uiso calc 1 . .
H H12B 0.547250 0.649637 0.133674 0.030 Uiso calc 1 . .
H H12C 0.429706 0.566905 0.088820 0.030 Uiso calc 1 . .
C C13 0.5663(4) 0.3869(3) 0.1324(2) 0.0195(10) Uani d 1 . .
H H13A 0.612098 0.387118 0.086949 0.029 Uiso calc 1 . .
H H13B 0.464954 0.374476 0.111864 0.029 Uiso calc 1 . .
H H13C 0.606958 0.330298 0.170529 0.029 Uiso calc 1 . .
C C21 0.6553(4) 0.3327(3) 0.3404(2) 0.0183(9) Uani d 1 . .
H H21A 0.661551 0.266126 0.371053 0.027 Uiso calc 1 . .
H H21B 0.714792 0.386686 0.373639 0.027 Uiso calc 1 . .
H H21C 0.687732 0.320647 0.290764 0.027 Uiso calc 1 . .
C C22 0.4052(5) 0.2874(3) 0.2668(2) 0.0212(10) Uani d 1 . .
H H22A 0.431884 0.277283 0.215255 0.032 Uiso calc 1 . .
H H22B 0.307143 0.311762 0.256174 0.032 Uiso calc 1 . .
H H22C 0.414629 0.219859 0.296432 0.032 Uiso calc 1 . .
C C23 0.4521(4) 0.3838(3) 0.3972(2) 0.0169(9) Uani d 1 . .
H H23A 0.456451 0.314866 0.424597 0.025 Uiso calc 1 . .
H H23B 0.354722 0.409987 0.384259 0.025 Uiso calc 1 . .
H H23C 0.513195 0.434685 0.432954 0.025 Uiso calc 1 . .
C C31 0.6780(4) 0.6028(3) 0.3911(2) 0.0167(9) Uani d 1 . .
H H31A 0.753578 0.588428 0.363620 0.025 Uiso calc 1 . .
H H31B 0.668604 0.542377 0.425844 0.025 Uiso calc 1 . .
H H31C 0.700781 0.667011 0.424346 0.025 Uiso calc 1 . .
C C32 0.5508(5) 0.7190(3) 0.2774(2) 0.0202(9) Uani d 1 . .
H H32A 0.569800 0.781178 0.313140 0.030 Uiso calc 1 . .
H H32B 0.461964 0.729475 0.236676 0.030 Uiso calc 1 . .
H H32C 0.627884 0.709811 0.250185 0.030 Uiso calc 1 . .
C C33 0.4188(4) 0.6433(3) 0.3706(2) 0.0160(10) Uani d 1 . .
H H33A 0.403029 0.580920 0.401926 0.024 Uiso calc 1 . .
H H33B 0.332170 0.659840 0.329690 0.024 Uiso calc 1 . .
H H33C 0.445164 0.704115 0.407159 0.024 Uiso calc 1 . .
Au Au1 0.000000 0.500000 0.500000 0.01111(5) Uani d 1 . .
Cl Cl2 0.03947(11) 0.38336(8) 0.40465(6) 0.0223(2) Uani d 1 . .
Cl Cl3 0.10599(12) 0.63217(8) 0.44413(6) 0.0255(2) Uani d 1 . .
Au Au2 0.000000 0.500000 0.000000 0.01066(5) Uani d 1 . .
Cl Cl4 0.16838(12) 0.37478(9) -0.00287(6) 0.0176(2) Uani d 1 . .
Cl Cl5 0.15525(12) 0.63167(9) -0.01076(6) 0.0180(2) Uani d 1 . .

loop_
_atom_site_aniso_label
_atom_site_aniso_U_11
_atom_site_aniso_U_22
_atom_site_aniso_U_33
_atom_site_aniso_U_12
_atom_site_aniso_U_13
_atom_site_aniso_U_23
P1 0.0088(4) 0.0094(3) 0.0096(4) 0.0006(6) 0.0030(3) 0.0004(6)
S1 0.0098(4) 0.0252(7) 0.0116(4) 0.0007(4) 0.0022(4) -0.0006(4)
Cl1 0.0124(4) 0.0251(6) 0.0240(4) -0.0027(5) 0.0078(4) -0.0028(5)
C1 0.0126(16) 0.0211(19) 0.0106(14) 0.005(2) 0.0101(13) 0.004(2)
C2 0.012(2) 0.010(2) 0.017(2) -0.0012(17) 0.0018(17) 0.0000(17)
C3 0.009(2) 0.0081(19) 0.0119(18) -0.0001(16) 0.0012(16) -0.0002(16)
C11 0.0168(19) 0.018(3) 0.0202(17) 0.0020(19) 0.0096(15) 0.0055(18)
C12 0.017(2) 0.031(3) 0.015(2) 0.004(2) 0.0108(18) 0.0069(18)
C13 0.018(2) 0.031(3) 0.012(2) 0.002(2) 0.0091(18) -0.0053(19)
C21 0.024(2) 0.014(2) 0.018(2) 0.0067(18) 0.0077(18) 0.0079(16)
C22 0.028(3) 0.012(2) 0.027(2) -0.0036(18) 0.013(2) -0.0003(17)
C23 0.021(2) 0.011(2) 0.021(2) -0.0015(19) 0.0092(19) 0.0065(18)
C31 0.016(2) 0.014(2) 0.0175(19) -0.0004(17) -0.0005(17) -0.0055(16)
C32 0.021(2) 0.015(2) 0.024(2) -0.0022(18) 0.0067(18) -0.0010(17)
C33 0.019(2) 0.011(2) 0.017(2) 0.0030(18) 0.0028(18) -0.0021(16)
Au1 0.00871(10) 0.01398(11) 0.01084(10) -0.00008(14) 0.00275(8) 0.00063(13)
Cl2 0.0241(6) 0.0240(6) 0.0223(5) -0.0051(5) 0.0126(5) -0.0084(4)
Cl3 0.0330(6) 0.0200(6) 0.0291(6) -0.0072(5) 0.0183(5) 0.0010(5)
Au2 0.01168(10) 0.01105(10) 0.00926(9) 0.00079(14) 0.00256(8) 0.00012(13)
Cl4 0.0163(6) 0.0156(6) 0.0217(5) 0.0024(5) 0.0060(5) -0.0026(5)
Cl5 0.0161(6) 0.0156(6) 0.0227(5) -0.0002(5) 0.0054(5) 0.0040(5)

loop_
_atom_type_symbol
_atom_type_description
_atom_type_scat_dispersion_real
_atom_type_scat_dispersion_imag
_atom_type_scat_source
C C 0.0033 0.0016 'International Tables Vol C Tables 4.2.6.8 and 6.1.1.4'
H H 0.0000 0.0000 'International Tables Vol C Tables 4.2.6.8 and 6.1.1.4'
P P 0.1023 0.0942 'International Tables Vol C Tables 4.2.6.8 and 6.1.1.4'
S S 0.1246 0.1234 'International Tables Vol C Tables 4.2.6.8 and 6.1.1.4'
Cl Cl 0.1484 0.1585 'International Tables Vol C Tables 4.2.6.8 and 6.1.1.4'
Au Au -2.0133 8.8022 'International Tables Vol C Tables 4.2.6.8 and 6.1.1.4'

loop_
_geom_angle_atom_site_label_1
_geom_angle_atom_site_label_2
_geom_angle_atom_site_label_3
_geom_angle_site_symmetry_1
_geom_angle_site_symmetry_3
_geom_angle
_geom_angle_publ_flag
C3 P1 C2 . . 112.97(15) ?
C3 P1 C1 . . 113.5(2) ?
C2 P1 C1 . . 112.6(2) ?
C3 P1 S1 . . 107.96(13) ?
C2 P1 S1 . . 111.23(13) ?
C1 P1 S1 . . 97.43(11) ?
Cl1 S1 P1 . . 104.74(5) y
S1 Cl1 Cl2 . . 159.83(6) ?
C13 C1 C11 . . 109.8(3) ?
C13 C1 C12 . . 105.5(3) ?
C11 C1 C12 . . 109.3(3) ?
C13 C1 P1 . . 110.7(3) ?
C11 C1 P1 . . 110.9(2) ?
C12 C1 P1 . . 110.6(3) ?
C21 C2 C22 . . 111.0(3) ?
C21 C2 C23 . . 108.2(3) ?
C22 C2 C23 . . 106.3(3) ?
C21 C2 P1 . . 109.1(3) ?
C22 C2 P1 . . 110.2(3) ?
C23 C2 P1 . . 112.0(3) ?
C31 C3 C32 . . 109.4(3) ?
C31 C3 C33 . . 110.1(3) ?
C32 C3 C33 . . 105.4(3) ?
C31 C3 P1 . . 111.7(3) ?
C32 C3 P1 . . 110.2(3) ?
C33 C3 P1 . . 109.8(3) ?
C1 C11 H11A . . 109.5 ?
C1 C11 H11B . . 109.5 ?
H11A C11 H11B . . 109.5 ?
C1 C11 H11C . . 109.5 ?
H11A C11 H11C . . 109.5 ?
H11B C11 H11C . . 109.5 ?
C1 C12 H12A . . 109.5 ?
C1 C12 H12B . . 109.5 ?
H12A C12 H12B . . 109.5 ?
C1 C12 H12C . . 109.5 ?
H12A C12 H12C . . 109.5 ?
H12B C12 H12C . . 109.5 ?
C1 C13 H13A . . 109.5 ?
C1 C13 H13B . . 109.5 ?
H13A C13 H13B . . 109.5 ?
C1 C13 H13C . . 109.5 ?
H13A C13 H13C . . 109.5 ?
H13B C13 H13C . . 109.5 ?
C2 C21 H21A . . 109.5 ?
C2 C21 H21B . . 109.5 ?
H21A C21 H21B . . 109.5 ?
C2 C21 H21C . . 109.5 ?
H21A C21 H21C . . 109.5 ?
H21B C21 H21C . . 109.5 ?
C2 C22 H22A . . 109.5 ?
C2 C22 H22B . . 109.5 ?
H22A C22 H22B . . 109.5 ?
C2 C22 H22C . . 109.5 ?
H22A C22 H22C . . 109.5 ?
H22B C22 H22C . . 109.5 ?
C2 C23 H23A . . 109.5 ?
C2 C23 H23B . . 109.5 ?
H23A C23 H23B . . 109.5 ?
C2 C23 H23C . . 109.5 ?
H23A C23 H23C . . 109.5 ?
H23B C23 H23C . . 109.5 ?
C3 C31 H31A . . 109.5 ?
C3 C31 H31B . . 109.5 ?
H31A C31 H31B . . 109.5 ?
C3 C31 H31C . . 109.5 ?
H31A C31 H31C . . 109.5 ?
H31B C31 H31C . . 109.5 ?
C3 C32 H32A . . 109.5 ?
C3 C32 H32B . . 109.5 ?
H32A C32 H32B . . 109.5 ?
C3 C32 H32C . . 109.5 ?
H32A C32 H32C . . 109.5 ?
H32B C32 H32C . . 109.5 ?
C3 C33 H33A . . 109.5 ?
C3 C33 H33B . . 109.5 ?
H33A C33 H33B . . 109.5 ?
C3 C33 H33C . . 109.5 ?
H33A C33 H33C . . 109.5 ?
H33B C33 H33C . . 109.5 ?
Cl3 Au1 Cl3 . 3_566 180.0 ?
Cl3 Au1 Cl2 . 3_566 89.84(4) ?
Cl3 Au1 Cl2 3_566 3_566 90.16(4) ?
Cl3 Au1 Cl2 . . 90.16(4) ?
Cl3 Au1 Cl2 3_566 . 89.84(4) ?
Cl2 Au1 Cl2 3_566 . 180.0 ?
Au1 Cl2 Cl1 . . 115.19(4) ?
Cl5 Au2 Cl5 . 3_565 180.0 ?
Cl5 Au2 Cl4 . 3_565 89.82(3) ?
Cl5 Au2 Cl4 3_565 3_565 90.18(3) ?
Cl5 Au2 Cl4 . . 90.18(3) ?
Cl5 Au2 Cl4 3_565 . 89.82(3) ?
Cl4 Au2 Cl4 3_565 . 180.0 ?

loop_
_geom_bond_atom_site_label_1
_geom_bond_atom_site_label_2
_geom_bond_site_symmetry_2
_geom_bond_distance
_geom_bond_publ_flag
P1 C3 . 1.877(4) ?
P1 C2 . 1.894(4) ?
P1 C1 . 1.899(3) ?
P1 S1 . 2.0983(13) y
S1 Cl1 . 2.0307(13) y
Cl1 Cl2 . 3.2652(14) ?
C1 C13 . 1.534(6) ?
C1 C11 . 1.541(5) ?
C1 C12 . 1.543(5) ?
C2 C21 . 1.529(5) ?
C2 C22 . 1.538(5) ?
C2 C23 . 1.546(5) ?
C3 C31 . 1.525(5) ?
C3 C32 . 1.539(5) ?
C3 C33 . 1.553(5) ?
C11 H11A . 0.9800 ?
C11 H11B . 0.9800 ?
C11 H11C . 0.9800 ?
C12 H12A . 0.9800 ?
C12 H12B . 0.9800 ?
C12 H12C . 0.9800 ?
C13 H13A . 0.9800 ?
C13 H13B . 0.9800 ?
C13 H13C . 0.9800 ?
C21 H21A . 0.9800 ?
C21 H21B . 0.9800 ?
C21 H21C . 0.9800 ?
C22 H22A . 0.9800 ?
C22 H22B . 0.9800 ?
C22 H22C . 0.9800 ?
C23 H23A . 0.9800 ?
C23 H23B . 0.9800 ?
C23 H23C . 0.9800 ?
C31 H31A . 0.9800 ?
C31 H31B . 0.9800 ?
C31 H31C . 0.9800 ?
C32 H32A . 0.9800 ?
C32 H32B . 0.9800 ?
C32 H32C . 0.9800 ?
C33 H33A . 0.9800 ?
C33 H33B . 0.9800 ?
C33 H33C . 0.9800 ?
Au1 Cl3 . 2.2818(10) y
Au1 Cl3 3_566 2.2818(10) ?
Au1 Cl2 3_566 2.2850(10) ?
Au1 Cl2 . 2.2850(10) y
Au2 Cl5 . 2.2821(11) y
Au2 Cl5 3_565 2.2822(11) ?
Au2 Cl4 3_565 2.2859(11) ?
Au2 Cl4 . 2.2860(11) y

loop_
_geom_hbond_atom_site_label_D
_geom_hbond_atom_site_label_H
_geom_hbond_atom_site_label_A
_geom_hbond_site_symmetry_A
_geom_hbond_distance_DH
_geom_hbond_distance_HA
_geom_hbond_distance_DA
_geom_hbond_angle_DHA
_geom_hbond_publ_flag
C23 H23B Cl1 . 0.98 2.71 3.522(4) 140.5 yes
C22 H22B Cl1 . 0.98 2.68 3.497(4) 140.5 yes
C33 H33B Cl1 . 0.98 2.82 3.401(4) 118.4 yes
C13 H13A Cl5 3_665 0.98 2.88 3.796(4) 155.6 yes
C12 H12C Cl5 . 0.98 2.92 3.810(4) 151.4 yes
C31 H31C Cl5 4_676 0.98 2.84 3.763(4) 157.5 yes
C12 H12C S1 . 0.98 2.44 3.027(4) 117.7 yes
C22 H22B S1 . 0.98 2.92 3.370(4) 108.8 yes
C33 H33B S1 . 0.98 2.92 3.424(4) 113.3 yes
C21 H21A Cl4 4_666 0.98 2.77 3.708(4) 160.9 yes

loop_
_geom_torsion_atom_site_label_1
_geom_torsion_atom_site_label_2
_geom_torsion_atom_site_label_3
_geom_torsion_atom_site_label_4
_geom_torsion_site_symmetry_1
_geom_torsion_site_symmetry_2
_geom_torsion_site_symmetry_3
_geom_torsion_site_symmetry_4
_geom_torsion
_geom_torsion_publ_flag
C3 P1 S1 Cl1 . . . . -78.89(15) ?
C2 P1 S1 Cl1 . . . . 45.59(15) ?
C1 P1 S1 Cl1 . . . . 163.38(16) y
P1 S1 Cl1 Cl2 . . . . -25.47(19) ?
C3 P1 C1 C13 . . . . 170.0(2) ?
C2 P1 C1 C13 . . . . 40.0(3) ?
S1 P1 C1 C13 . . . . -76.7(3) ?
C3 P1 C1 C11 . . . . 47.9(4) ?
C2 P1 C1 C11 . . . . -82.0(3) ?
S1 P1 C1 C11 . . . . 161.2(3) ?
C3 P1 C1 C12 . . . . -73.4(3) ?
C2 P1 C1 C12 . . . . 156.6(3) ?
S1 P1 C1 C12 . . . . 39.9(3) ?
C3 P1 C2 C21 . . . . -82.7(3) ?
C1 P1 C2 C21 . . . . 47.6(3) ?
S1 P1 C2 C21 . . . . 155.8(2) ?
C3 P1 C2 C22 . . . . 155.2(3) ?
C1 P1 C2 C22 . . . . -74.5(3) ?
S1 P1 C2 C22 . . . . 33.6(3) ?
C3 P1 C2 C23 . . . . 37.1(3) ?
C1 P1 C2 C23 . . . . 167.3(3) ?
S1 P1 C2 C23 . . . . -84.5(3) ?
C2 P1 C3 C31 . . . . 49.6(3) ?
C1 P1 C3 C31 . . . . -80.1(3) ?
S1 P1 C3 C31 . . . . 173.0(2) ?
C2 P1 C3 C32 . . . . 171.5(3) ?
C1 P1 C3 C32 . . . . 41.7(3) ?
S1 P1 C3 C32 . . . . -65.1(3) ?
C2 P1 C3 C33 . . . . -72.8(3) ?
C1 P1 C3 C33 . . . . 157.5(2) ?
S1 P1 C3 C33 . . . . 50.6(3) ?
